data_1560696
loop_
_publ_author_name
'Ar\?ic\?i, M\"ursel'
'Ye\,silel, Okan Zafer'
'Ta\,s, Murat'

_publ_section_title
;
 Cd(II)-coordination polymers based on tetracarboxylic acid and diverse
 bis(imidazole) ligands: Synthesis, structural diversity and
 photoluminescence properties
;
_journal_name_full 'Journal of Solid State Chemistry'
_journal_page_first 146
_journal_page_last 151
_journal_paper_doi 10.1016/j.jssc.2016.10.015
_journal_volume 245
_journal_year 2017
_chemical_formula_sum 'C47 H41 Cd2 N11 O11'
_chemical_formula_weight 1160.71
_space_group_crystal_system triclinic
_space_group_IT_number 2
_space_group_name_Hall '-P 1'
_space_group_name_H-M_alt 'P -1'
_atom_sites_solution_hydrogens geom
_atom_sites_solution_primary direct
_atom_sites_solution_secondary difmap
_cell_angle_alpha 108.560(3)
_cell_angle_beta 99.970(4)
_cell_angle_gamma 103.218(4)
_cell_formula_units_Z 1
_cell_length_a 8.6773(6)
_cell_length_b 10.3497(6)
_cell_length_c 14.1097(9)
_cell_measurement_reflns_used 7894
_cell_measurement_temperature 293(2)
_cell_measurement_theta_max 24.45
_cell_measurement_theta_min 3.10
_cell_volume 1127.15(13)
_computing_cell_refinement 'Bruker SAINT'
_computing_data_collection 'Bruker APEX2'
_computing_data_reduction 'Bruker SAINT'
_computing_molecular_graphics 'Olex2 (Dolomanov et al., 2009)'
_computing_publication_material 'Olex2 (Dolomanov et al., 2009)'
_computing_structure_refinement 'SHELXL-97 (Sheldrick, 1997)'
_computing_structure_solution
;
Superflip (Palatinus & Chapuis, 2007;Palatinus & van der Lee, 2008;
Palatinus et al., 2012)
;
_diffrn_ambient_temperature 293(2)
_diffrn_measured_fraction_theta_full 0.999
_diffrn_measured_fraction_theta_max 0.991
_diffrn_measurement_device_type 'Bruker APEX-II CCD'
_diffrn_measurement_method '\f and \w scans'
_diffrn_radiation_monochromator graphite
_diffrn_radiation_source 'fine-focus sealed tube'
_diffrn_radiation_type MoK\a
_diffrn_radiation_wavelength 0.71073
_diffrn_reflns_av_R_equivalents 0.1091
_diffrn_reflns_av_sigmaI/netI 0.0719
_diffrn_reflns_limit_h_max 10
_diffrn_reflns_limit_h_min -10
_diffrn_reflns_limit_k_max 13
_diffrn_reflns_limit_k_min -12
_diffrn_reflns_limit_l_max 17
_diffrn_reflns_limit_l_min -17
_diffrn_reflns_number 30119
_diffrn_reflns_theta_full 26.00
_diffrn_reflns_theta_max 26.68
_diffrn_reflns_theta_min 3.10
_diffrn_standards_number 0
_exptl_absorpt_coefficient_mu 1.020
_exptl_absorpt_correction_T_max 0.7454
_exptl_absorpt_correction_T_min 0.5874
_exptl_absorpt_correction_type multi-scan
_exptl_crystal_colour orange
_exptl_crystal_density_diffrn 1.710
_exptl_crystal_density_method 'not measured'
_exptl_crystal_description block
_exptl_crystal_F_000 584
_exptl_crystal_size_max 0.10
_exptl_crystal_size_mid 0.07
_exptl_crystal_size_min 0.05
_refine_diff_density_max 3.536
_refine_diff_density_min -2.107
_refine_diff_density_rms 0.260
_refine_ls_extinction_method none
_refine_ls_goodness_of_fit_ref 1.070
_refine_ls_hydrogen_treatment mixed
_refine_ls_matrix_type full
_refine_ls_number_parameters 333
_refine_ls_number_reflns 4697
_refine_ls_number_restraints 2
_refine_ls_restrained_S_all 1.121
_refine_ls_R_factor_all 0.1124
_refine_ls_R_factor_gt 0.0852
_refine_ls_shift/su_max 0.000
_refine_ls_shift/su_mean 0.000
_refine_ls_structure_factor_coef Fsqd
_refine_ls_weighting_details 'calc w=1/[\s^2^(Fo^2^)+(0.1501P)^2^+10.6014P] where P=(Fo^2^+2Fc^2^)/3'
_refine_ls_weighting_scheme calc
_refine_ls_wR_factor_gt 0.2350
_refine_ls_wR_factor_ref 0.2526
_reflns_number_gt 3633
_reflns_number_total 4697
_reflns_threshold_expression >2sigma(I)
_cod_data_source_file 2.cif
_cod_data_source_block ma2890
_cod_original_cell_volume 1127.15(12)
_cod_database_code 1560696

loop_
_symmetry_equiv_pos_as_xyz
'x, y, z'
'-x, -y, -z'

loop_
_atom_site_label
_atom_site_type_symbol
_atom_site_fract_x
_atom_site_fract_y
_atom_site_fract_z
_atom_site_U_iso_or_equiv
_atom_site_adp_type
_atom_site_occupancy
_atom_site_symmetry_multiplicity
_atom_site_calc_flag
_atom_site_refinement_flags
_atom_site_disorder_assembly
_atom_site_disorder_group
Cd1 Cd 0.01963(9) 0.62744(7) 0.40884(5) 0.0256(3) Uani 1 1 d . . .
O3 O -0.0395(10) -0.1492(7) 0.4043(5) 0.0340(12) Uani 1 1 d . . .
O2 O 0.0859(12) 0.3867(8) 0.4518(6) 0.051(2) Uani 1 1 d . . .
O4 O 0.0717(10) -0.2638(7) 0.2903(5) 0.0340(12) Uani 1 1 d . . .
O1 O 0.0766(11) 0.4328(7) 0.3117(6) 0.0408(19) Uani 1 1 d . . .
N2 N 0.2608(11) 0.7790(10) 0.5248(7) 0.037(2) Uani 1 1 d . . .
C3 C 0.0456(11) 0.0915(10) 0.3418(7) 0.0224(18) Uani 1 1 d . . .
H3 H 0.0476 0.1162 0.4115 0.027 Uiso 1 1 calc R . .
C2 C 0.0562(11) 0.1957(9) 0.2989(6) 0.0191(17) Uani 1 1 d . . .
C4 C 0.0322(11) -0.0489(9) 0.2830(7) 0.0211(18) Uani 1 1 d . . .
C1 C 0.0760(12) 0.3489(10) 0.3602(7) 0.026(2) Uani 1 1 d . . .
C8 C 0.0192(12) -0.1610(9) 0.3297(7) 0.024(2) Uani 1 1 d . . .
N1 N 0.0268(11) -0.0317(9) 0.0256(6) 0.0287(18) Uani 1 1 d . . .
N5 N 0.7495(12) 1.5086(10) 1.3174(7) 0.039(2) Uani 1 1 d . . .
N3 N 0.4481(11) 0.9794(10) 0.6320(8) 0.042(2) Uani 1 1 d . . .
N4 N 0.5242(12) 1.3622(11) 1.1976(7) 0.044(2) Uani 1 1 d . . .
C7 C 0.0461(12) 0.1556(10) 0.1915(7) 0.0239(14) Uani 1 1 d . . .
H7 H 0.0478 0.2223 0.1602 0.029 Uiso 1 1 calc R . .
C5 C 0.0322(12) -0.0852(10) 0.1807(7) 0.0253(19) Uani 1 1 d . . .
H5 H 0.0311 -0.1771 0.1421 0.030 Uiso 1 1 calc R . .
C6 C 0.0338(12) 0.0161(10) 0.1343(7) 0.0239(14) Uani 1 1 d . . .
C9 C 0.2963(13) 0.9183(12) 0.5676(8) 0.036(2) Uani 1 1 d . . .
H9 H 0.2246 0.9689 0.5549 0.043 Uiso 1 1 calc R . .
C10 C 0.3961(17) 0.7470(15) 0.5644(12) 0.053(3) Uani 1 1 d . . .
H10 H 0.4063 0.6554 0.5479 0.064 Uiso 1 1 calc R . .
C20 C 0.6904(15) 1.3935(13) 1.2344(9) 0.045(3) Uani 1 1 d . . .
H20 H 0.7529 1.3390 1.2037 0.054 Uiso 1 1 calc R . .
C12 C 0.5222(17) 1.1304(15) 0.6994(11) 0.057(3) Uani 1 1 d . A .
H12A H 0.4726 1.1881 0.6692 0.068 Uiso 1 1 calc R . .
H12B H 0.6386 1.1585 0.7037 0.068 Uiso 1 1 calc R . .
C13 C 0.5000(14) 1.1598(15) 0.8083(9) 0.049(3) Uani 1 1 d . . .
C16 C 0.4540(15) 1.2160(15) 1.0074(10) 0.049(3) Uani 1 1 d . . .
C11 C 0.5122(16) 0.8679(16) 0.6307(12) 0.060(4) Uani 1 1 d . . .
H11 H 0.6152 0.8753 0.6684 0.072 Uiso 1 1 calc R . .
C19 C 0.4137(16) 1.2382(16) 1.1090(10) 0.056(3) Uani 1 1 d . . .
H19A H 0.3036 1.2469 1.1013 0.067 Uiso 1 1 calc RD . .
H19B H 0.4119 1.1533 1.1247 0.067 Uiso 1 1 calc R . .
C21 C 0.4793(18) 1.4615(16) 1.2661(12) 0.061(4) Uani 1 1 d . . .
H21 H 0.3734 1.4671 1.2640 0.073 Uiso 1 1 calc R . .
C22 C 0.6183(18) 1.5506(16) 1.3379(11) 0.058(4) Uani 1 1 d . . .
H22 H 0.6235 1.6303 1.3941 0.069 Uiso 1 1 calc R . .
O5 O 0.091(5) -0.127(5) -0.0040(19) 0.33(3) Uani 1 1 d . . .
C18B C 0.400(3) 1.043(2) 0.8319(19) 0.041(5) Uani 0.50 1 d P A 2
H18B H 0.3501 0.9529 0.7805 0.049 Uiso 0.50 1 calc PR A 2
C17B C 0.381(3) 1.071(3) 0.931(2) 0.047(6) Uani 0.50 1 d P A 2
H17B H 0.3240 0.9980 0.9488 0.056 Uiso 0.50 1 calc PR A 2
C18A C 0.386(3) 1.241(3) 0.8377(19) 0.044(5) Uani 0.50 1 d P A 1
H18A H 0.3330 1.2739 0.7912 0.052 Uiso 0.50 1 calc PR A 1
C17A C 0.360(3) 1.269(3) 0.934(2) 0.056(7) Uani 0.50 1 d P A 1
H17A H 0.2868 1.3193 0.9546 0.068 Uiso 0.50 1 calc PR A 1
C15B C 0.559(3) 1.310(3) 0.983(2) 0.053(7) Uani 0.50 1 d P A 2
H15B H 0.6214 1.3976 1.0338 0.064 Uiso 0.50 1 calc PR A 2
C15A C 0.565(3) 1.161(3) 0.9755(19) 0.046(6) Uani 0.50 1 d P A 1
H15A H 0.6332 1.1372 1.0218 0.055 Uiso 0.50 1 calc PR A 1
C14A C 0.590(3) 1.135(3) 0.878(2) 0.048(6) Uani 0.50 1 d P A 1
H14A H 0.6743 1.0982 0.8626 0.058 Uiso 0.50 1 calc PR A 1
C14B C 0.576(3) 1.279(3) 0.886(2) 0.056(7) Uani 0.50 1 d P A 2
H14B H 0.6491 1.3490 0.8737 0.067 Uiso 0.50 1 calc PR A 2
C25A C -0.073(5) 1.507(4) 1.015(3) 0.086(5) Uani 0.50 1 d P B -1
H25A H -0.0492 1.5070 0.9533 0.104 Uiso 0.50 1 calc PR B -1
N6A N 0.0159 1.4701 1.0768 0.086(5) Uani 0.50 1 d P B -1
C23A C 0.1446 1.4008 1.0564 0.086(5) Uani 0.50 1 d P B -1
H23A H 0.1642 1.3993 0.9911 0.130 Uiso 0.50 1 calc PRD B -1
H23B H 0.1089 1.3046 1.0539 0.130 Uiso 0.50 1 calc PRD B -1
H23C H 0.2442 1.4536 1.1107 0.130 Uiso 0.50 1 calc PRD B -1
O6A O -0.1978 1.5429 1.0397 0.086(5) Uani 0.50 1 d P B -1
C24A C 0.0260 1.5153 1.1897 0.086(5) Uani 0.50 1 d P B -1
H24A H 0.0996 1.6108 1.2256 0.130 Uiso 0.50 1 calc PR B -1
H24B H 0.0661 1.4513 1.2166 0.130 Uiso 0.50 1 calc PR B -1
H24C H -0.0811 1.5129 1.1997 0.130 Uiso 0.50 1 calc PR B -1

loop_
_atom_site_aniso_label
_atom_site_aniso_U_11
_atom_site_aniso_U_22
_atom_site_aniso_U_33
_atom_site_aniso_U_23
_atom_site_aniso_U_13
_atom_site_aniso_U_12
Cd1 0.0451(5) 0.0147(4) 0.0168(4) 0.0061(3) 0.0082(3) 0.0084(3)
O3 0.067(4) 0.023(3) 0.025(3) 0.016(2) 0.021(2) 0.022(2)
O2 0.101(7) 0.020(4) 0.044(5) 0.011(3) 0.055(5) 0.017(4)
O4 0.067(4) 0.023(3) 0.025(3) 0.016(2) 0.021(2) 0.022(2)
O1 0.078(6) 0.016(3) 0.031(4) 0.010(3) 0.014(4) 0.018(4)
N2 0.042(5) 0.030(5) 0.035(5) 0.009(4) 0.008(4) 0.011(4)
C3 0.026(5) 0.018(4) 0.022(4) 0.007(4) 0.007(4) 0.003(4)
C2 0.028(5) 0.013(4) 0.016(4) 0.007(3) 0.005(3) 0.005(3)
C4 0.029(5) 0.013(4) 0.021(4) 0.006(3) 0.007(4) 0.006(4)
C1 0.031(5) 0.020(5) 0.027(5) 0.006(4) 0.012(4) 0.007(4)
C8 0.039(5) 0.016(4) 0.015(4) 0.010(4) 0.002(4) 0.001(4)
N1 0.050(5) 0.023(4) 0.022(4) 0.011(3) 0.014(4) 0.020(4)
N5 0.041(5) 0.030(5) 0.033(5) 0.006(4) 0.004(4) 0.002(4)
N3 0.036(5) 0.036(5) 0.043(6) 0.011(4) 0.007(4) 0.003(4)
N4 0.042(6) 0.042(6) 0.029(5) 0.003(4) 0.008(4) -0.006(4)
C7 0.037(4) 0.020(3) 0.018(3) 0.012(3) 0.008(3) 0.008(3)
C5 0.034(5) 0.018(4) 0.024(5) 0.011(4) 0.009(4) 0.004(4)
C6 0.037(4) 0.020(3) 0.018(3) 0.012(3) 0.008(3) 0.008(3)
C9 0.036(6) 0.032(6) 0.031(5) 0.005(5) 0.005(4) 0.006(5)
C10 0.053(8) 0.048(8) 0.067(9) 0.028(7) 0.013(7) 0.023(6)
C20 0.044(7) 0.042(7) 0.037(6) 0.006(5) 0.010(5) 0.003(5)
C12 0.045(7) 0.054(8) 0.054(8) 0.011(7) 0.009(6) -0.003(6)
C13 0.029(6) 0.059(8) 0.035(6) 0.002(6) 0.001(5) -0.002(5)
C16 0.034(6) 0.051(8) 0.039(7) 0.006(6) 0.001(5) -0.006(5)
C11 0.042(7) 0.062(9) 0.064(9) 0.018(7) -0.006(6) 0.019(7)
C19 0.042(7) 0.059(9) 0.047(7) 0.009(6) 0.011(6) -0.006(6)
C21 0.047(8) 0.061(9) 0.061(9) 0.011(7) 0.011(7) 0.012(7)
C22 0.063(9) 0.049(8) 0.054(8) 0.008(7) 0.015(7) 0.018(7)
O5 0.34(4) 0.47(6) 0.096(18) -0.03(3) 0.00(2) 0.22(5)
C18B 0.034(12) 0.023(11) 0.045(13) 0.004(10) -0.005(10) -0.007(9)
C17B 0.037(13) 0.046(14) 0.050(15) 0.018(12) 0.004(11) 0.004(11)
C18A 0.037(12) 0.048(14) 0.038(12) 0.011(11) 0.010(10) 0.006(11)
C17A 0.038(14) 0.067(19) 0.044(15) 0.004(13) 0.002(11) 0.009(13)
C15B 0.056(16) 0.043(14) 0.036(13) -0.001(11) 0.008(11) -0.005(12)
C15A 0.042(13) 0.047(14) 0.038(13) 0.006(11) 0.005(10) 0.011(11)
C14A 0.039(13) 0.058(16) 0.044(14) 0.004(12) 0.017(11) 0.023(12)
C14B 0.044(14) 0.065(18) 0.039(14) 0.009(13) 0.008(11) -0.004(13)
C25A 0.128(14) 0.063(8) 0.055(8) 0.030(7) 0.004(8) 0.010(8)
N6A 0.128(14) 0.063(8) 0.055(8) 0.030(7) 0.004(8) 0.010(8)
C23A 0.128(14) 0.063(8) 0.055(8) 0.030(7) 0.004(8) 0.010(8)
O6A 0.128(14) 0.063(8) 0.055(8) 0.030(7) 0.004(8) 0.010(8)
C24A 0.128(14) 0.063(8) 0.055(8) 0.030(7) 0.004(8) 0.010(8)

loop_
_atom_type_symbol
_atom_type_description
_atom_type_scat_dispersion_real
_atom_type_scat_dispersion_imag
_atom_type_scat_source
C C 0.0033 0.0016 'International Tables Vol C Tables 4.2.6.8 and 6.1.1.4'
H H 0.0000 0.0000 'International Tables Vol C Tables 4.2.6.8 and 6.1.1.4'
Cd Cd -0.8075 1.2024 'International Tables Vol C Tables 4.2.6.8 and 6.1.1.4'
N N 0.0061 0.0033 'International Tables Vol C Tables 4.2.6.8 and 6.1.1.4'
O O 0.0106 0.0060 'International Tables Vol C Tables 4.2.6.8 and 6.1.1.4'

loop_
_geom_angle_atom_site_label_1
_geom_angle_atom_site_label_2
_geom_angle_atom_site_label_3
_geom_angle
_geom_angle_site_symmetry_1
_geom_angle_site_symmetry_3
O1 Cd1 N2 106.8(3) . .
O1 Cd1 N5 86.3(3) . 1_444
N2 Cd1 N5 166.5(3) . 1_444
O1 Cd1 O2 117.5(3) . 2_566
N2 Cd1 O2 88.8(3) . 2_566
N5 Cd1 O2 81.9(4) 1_444 2_566
O1 Cd1 O4 90.0(2) . 1_565
N2 Cd1 O4 90.0(3) . 1_565
N5 Cd1 O4 93.5(3) 1_444 1_565
O2 Cd1 O4 151.5(3) 2_566 1_565
O1 Cd1 O3 142.3(2) . 1_565
N2 Cd1 O3 84.7(3) . 1_565
N5 Cd1 O3 86.8(3) 1_444 1_565
O2 Cd1 O3 98.0(3) 2_566 1_565
O4 Cd1 O3 53.5(2) 1_565 1_565
O1 Cd1 C8 116.7(3) . 1_565
N2 Cd1 C8 86.6(3) . 1_565
N5 Cd1 C8 90.6(3) 1_444 1_565
O2 Cd1 C8 124.5(3) 2_566 1_565
O4 Cd1 C8 27.0(3) 1_565 1_565
O3 Cd1 C8 26.5(3) 1_565 1_565
C8 O3 Cd1 88.6(5) . 1_545
C1 O2 Cd1 151.6(8) . 2_566
C8 O4 Cd1 95.1(5) . 1_545
C1 O1 Cd1 108.5(6) . .
C9 N2 C10 105.8(10) . .
C9 N2 Cd1 125.6(8) . .
C10 N2 Cd1 128.7(8) . .
C2 C3 C4 121.6(8) . .
C2 C3 H3 119.2 . .
C4 C3 H3 119.2 . .
C3 C2 C7 118.7(8) . .
C3 C2 C1 123.2(8) . .
C7 C2 C1 118.1(8) . .
C5 C4 C3 119.4(8) . .
C5 C4 C8 119.3(8) . .
C3 C4 C8 121.2(8) . .
O2 C1 O1 122.7(9) . .
O2 C1 C2 119.7(9) . .
O1 C1 C2 117.6(8) . .
O3 C8 O4 122.7(8) . .
O3 C8 C4 119.9(8) . .
O4 C8 C4 117.4(8) . .
O3 C8 Cd1 64.9(5) . 1_545
O4 C8 Cd1 57.9(4) . 1_545
C4 C8 Cd1 174.7(7) . 1_545
N1 N1 O5 126(2) 2 .
N1 N1 C6 118.6(10) 2 .
O5 N1 C6 114.7(17) . .
C20 N5 C22 105.4(11) . .
C20 N5 Cd1 128.5(9) . 1_666
C22 N5 Cd1 126.0(8) . 1_666
C9 N3 C11 105.8(10) . .
C9 N3 C12 126.8(11) . .
C11 N3 C12 127.0(11) . .
C21 N4 C20 106.1(10) . .
C21 N4 C19 126.1(11) . .
C20 N4 C19 127.4(11) . .
C6 C7 C2 119.1(8) . .
C6 C7 H7 120.5 . .
C2 C7 H7 120.5 . .
C4 C5 C6 120.0(9) . .
C4 C5 H5 120.0 . .
C6 C5 H5 120.0 . .
C7 C6 C5 121.0(8) . .
C7 C6 N1 122.3(8) . .
C5 C6 N1 116.7(8) . .
N2 C9 N3 112.2(10) . .
N2 C9 H9 123.9 . .
N3 C9 H9 123.9 . .
C11 C10 N2 109.7(12) . .
C11 C10 H10 125.2 . .
N2 C10 H10 125.2 . .
N5 C20 N4 111.4(11) . .
N5 C20 H20 124.3 . .
N4 C20 H20 124.3 . .
N3 C12 C13 112.2(11) . .
N3 C12 H12A 109.2 . .
C13 C12 H12A 109.2 . .
N3 C12 H12B 109.2 . .
C13 C12 H12B 109.2 . .
H12A C12 H12B 107.9 . .
C14A C13 C14B 70.9(19) . .
C14A C13 C18A 118.8(17) . .
C14B C13 C18A 69.2(17) . .
C14A C13 C18B 70.4(17) . .
C14B C13 C18B 116.4(18) . .
C18A C13 C18B 88.4(16) . .
C14A C13 C12 123.6(15) . .
C14B C13 C12 123.6(17) . .
C18A C13 C12 116.9(15) . .
C18B C13 C12 119.7(14) . .
C15A C16 C15B 70.2(19) . .
C15A C16 C17B 68.3(16) . .
C15B C16 C17B 117.6(18) . .
C15A C16 C19 127.4(17) . .
C15B C16 C19 127.8(15) . .
C17B C16 C19 114.4(15) . .
C15A C16 C17A 116.1(19) . .
C15B C16 C17A 69.8(18) . .
C17B C16 C17A 89.5(16) . .
C19 C16 C17A 116.4(15) . .
C10 C11 N3 106.5(11) . .
C10 C11 H11 126.7 . .
N3 C11 H11 126.7 . .
N4 C19 C16 116.3(10) . .
N4 C19 H19A 108.2 . .
C16 C19 H19A 108.2 . .
N4 C19 H19B 108.2 . .
C16 C19 H19B 108.2 . .
H19A C19 H19B 107.4 . .
C22 C21 N4 106.3(13) . .
C22 C21 H21 126.9 . .
N4 C21 H21 126.9 . .
C21 C22 N5 110.7(13) . .
C21 C22 H22 124.6 . .
N5 C22 H22 124.6 . .
C17B C18B C13 119.4(19) . .
C17B C18B H18B 120.3 . .
C13 C18B H18B 120.3 . .
C18B C17B C16 118(2) . .
C18B C17B H17B 120.9 . .
C16 C17B H17B 120.9 . .
C17A C18A C13 119(2) . .
C17A C18A H18A 120.3 . .
C13 C18A H18A 120.3 . .
C18A C17A C16 117(2) . .
C18A C17A H17A 121.3 . .
C16 C17A H17A 121.3 . .
C14B C15B C16 122(2) . .
C14B C15B H15B 119.2 . .
C16 C15B H15B 119.2 . .
C16 C15A C14A 124(2) . .
C16 C15A H15A 117.8 . .
C14A C15A H15A 117.8 . .
C13 C14A C15A 122(2) . .
C13 C14A H14A 118.8 . .
C15A C14A H14A 118.8 . .
C13 C14B C15B 126(3) . .
C13 C14B H14B 117.2 . .
C15B C14B H14B 117.2 . .
N6A C25A O6A 118(3) . .
N6A C25A H25A 120.8 . .
O6A C25A H25A 120.8 . .
C25A N6A C23A 127.3(18) . .
C25A N6A C24A 123.4(18) . .
C23A N6A C24A 108.45(1) . .

loop_
_geom_bond_atom_site_label_1
_geom_bond_atom_site_label_2
_geom_bond_distance
_geom_bond_site_symmetry_2
Cd1 O1 2.261(7) .
Cd1 N2 2.279(9) .
Cd1 N5 2.302(9) 1_444
Cd1 O2 2.339(7) 2_566
Cd1 O4 2.344(6) 1_565
Cd1 O3 2.497(6) 1_565
Cd1 C8 2.757(8) 1_565
O3 C8 1.231(12) .
O3 Cd1 2.497(6) 1_545
O2 C1 1.206(12) .
O2 Cd1 2.339(7) 2_566
O4 C8 1.258(12) .
O4 Cd1 2.344(6) 1_545
O1 C1 1.265(12) .
N2 C9 1.310(14) .
N2 C10 1.367(16) .
C3 C2 1.388(12) .
C3 C4 1.391(13) .
C3 H3 0.9300 .
C2 C7 1.419(12) .
C2 C1 1.497(12) .
C4 C5 1.372(13) .
C4 C8 1.498(12) .
C8 Cd1 2.757(8) 1_545
N1 N1 1.223(15) 2
N1 O5 1.24(3) .
N1 C6 1.439(12) .
N5 C20 1.295(15) .
N5 C22 1.353(17) .
N5 Cd1 2.302(9) 1_666
N3 C9 1.341(14) .
N3 C11 1.388(17) .
N3 C12 1.464(17) .
N4 C21 1.350(18) .
N4 C20 1.369(16) .
N4 C19 1.460(16) .
C7 C6 1.380(13) .
C7 H7 0.9300 .
C5 C6 1.402(12) .
C5 H5 0.9300 .
C9 H9 0.9300 .
C10 C11 1.34(2) .
C10 H10 0.9300 .
C20 H20 0.9300 .
C12 C13 1.524(18) .
C12 H12A 0.9700 .
C12 H12B 0.9700 .
C13 C14A 1.28(3) .
C13 C14B 1.29(3) .
C13 C18A 1.47(3) .
C13 C18B 1.48(3) .
C16 C15A 1.31(3) .
C16 C15B 1.35(3) .
C16 C17B 1.45(3) .
C16 C19 1.494(18) .
C16 C17A 1.52(3) .
C11 H11 0.9300 .
C19 H19A 0.9700 .
C19 H19B 0.9700 .
C21 C22 1.34(2) .
C21 H21 0.9300 .
C22 H22 0.9300 .
C18B C17B 1.39(4) .
C18B H18B 0.9300 .
C17B H17B 0.9300 .
C18A C17A 1.38(4) .
C18A H18A 0.9300 .
C17A H17A 0.9300 .
C15B C14B 1.34(4) .
C15B H15B 0.9300 .
C15A C14A 1.38(4) .
C15A H15A 0.9300 .
C14A H14A 0.9300 .
C14B H14B 0.9300 .
C25A N6A 1.27(4) .
C25A O6A 1.29(4) .
C25A H25A 0.9300 .
N6A C23A 1.4797 .
N6A C24A 1.4911 .
C23A H23A 0.9600 .
C23A H23B 0.9600 .
C23A H23C 0.9600 .
C24A H24A 0.9600 .
C24A H24B 0.9600 .
C24A H24C 0.9600 .

loop_
_geom_hbond_atom_site_label_D
_geom_hbond_atom_site_label_H
_geom_hbond_atom_site_label_A
_geom_hbond_distance_DH
_geom_hbond_distance_HA
_geom_hbond_distance_DA
_geom_hbond_angle_DHA
_geom_hbond_site_symmetry_A
C17A H17A O6A 0.93 1.76 2.62(3) 152.4 2_587
C15B H15B O6A 0.93 1.88 2.60(3) 133.1 1_655
C23A H23B O5 0.96 2.05 2.88(5) 143.4 2_566
C24A H24A O4 0.96 1.43 2.173(7) 129.9 1_576
C24A H24B O1 0.96 1.41 2.175(7) 132.7 1_566

loop_
_geom_torsion_atom_site_label_1
_geom_torsion_atom_site_label_2
_geom_torsion_atom_site_label_3
_geom_torsion_atom_site_label_4
_geom_torsion
_geom_torsion_site_symmetry_1
_geom_torsion_site_symmetry_2
_geom_torsion_site_symmetry_3
_geom_torsion_site_symmetry_4
N2 Cd1 O1 C1 83.6(7) . . . .
N5 Cd1 O1 C1 -93.0(7) 1_444 . . .
O2 Cd1 O1 C1 -14.1(8) 2_566 . . .
O4 Cd1 O1 C1 173.6(7) 1_565 . . .
O3 Cd1 O1 C1 -172.9(6) 1_565 . . .
C8 Cd1 O1 C1 178.3(7) 1_565 . . .
O1 Cd1 N2 C9 153.5(9) . . . .
N5 Cd1 N2 C9 -41.4(19) 1_444 . . .
O2 Cd1 N2 C9 -88.0(9) 2_566 . . .
O4 Cd1 N2 C9 63.5(9) 1_565 . . .
O3 Cd1 N2 C9 10.1(9) 1_565 . . .
C8 Cd1 N2 C9 36.6(9) 1_565 . . .
O1 Cd1 N2 C10 -26.7(11) . . . .
N5 Cd1 N2 C10 138.4(14) 1_444 . . .
O2 Cd1 N2 C10 91.8(11) 2_566 . . .
O4 Cd1 N2 C10 -116.7(11) 1_565 . . .
O3 Cd1 N2 C10 -170.1(11) 1_565 . . .
C8 Cd1 N2 C10 -143.5(11) 1_565 . . .
C4 C3 C2 C7 2.6(14) . . . .
C4 C3 C2 C1 -178.0(9) . . . .
C2 C3 C4 C5 1.2(14) . . . .
C2 C3 C4 C8 -179.4(9) . . . .
Cd1 O2 C1 O1 119.0(14) 2_566 . . .
Cd1 O2 C1 C2 -59(2) 2_566 . . .
Cd1 O1 C1 O2 -17.2(13) . . . .
Cd1 O1 C1 C2 160.6(6) . . . .
C3 C2 C1 O2 1.0(15) . . . .
C7 C2 C1 O2 -179.6(10) . . . .
C3 C2 C1 O1 -176.8(9) . . . .
C7 C2 C1 O1 2.6(13) . . . .
Cd1 O3 C8 O4 1.8(10) 1_545 . . .
Cd1 O3 C8 C4 -177.4(8) 1_545 . . .
Cd1 O4 C8 O3 -1.9(10) 1_545 . . .
Cd1 O4 C8 C4 177.3(7) 1_545 . . .
C5 C4 C8 O3 -153.7(9) . . . .
C3 C4 C8 O3 26.9(14) . . . .
C5 C4 C8 O4 27.1(13) . . . .
C3 C4 C8 O4 -152.3(9) . . . .
C5 C4 C8 Cd1 53(7) . . . 1_545
C3 C4 C8 Cd1 -126(7) . . . 1_545
C3 C2 C7 C6 -3.0(14) . . . .
C1 C2 C7 C6 177.6(9) . . . .
C3 C4 C5 C6 -4.6(14) . . . .
C8 C4 C5 C6 176.0(9) . . . .
C2 C7 C6 C5 -0.4(14) . . . .
C2 C7 C6 N1 -178.6(9) . . . .
C4 C5 C6 C7 4.2(15) . . . .
C4 C5 C6 N1 -177.5(9) . . . .
N1 N1 C6 C7 -26.1(17) 2 . . .
O5 N1 C6 C7 147(3) . . . .
N1 N1 C6 C5 155.6(12) 2 . . .
O5 N1 C6 C5 -31(3) . . . .
C10 N2 C9 N3 0.8(14) . . . .
Cd1 N2 C9 N3 -179.3(7) . . . .
C11 N3 C9 N2 -1.2(14) . . . .
C12 N3 C9 N2 -174.1(11) . . . .
C9 N2 C10 C11 -0.1(16) . . . .
Cd1 N2 C10 C11 -180.0(10) . . . .
C22 N5 C20 N4 2.5(15) . . . .
Cd1 N5 C20 N4 -174.7(7) 1_666 . . .
C21 N4 C20 N5 -3.2(15) . . . .
C19 N4 C20 N5 -176.9(12) . . . .
C9 N3 C12 C13 93.4(15) . . . .
C11 N3 C12 C13 -78.1(17) . . . .
N3 C12 C13 C14A 80(2) . . . .
N3 C12 C13 C14B 168(2) . . . .
N3 C12 C13 C18A -109.6(17) . . . .
N3 C12 C13 C18B -5(2) . . . .
N2 C10 C11 N3 -0.6(17) . . . .
C9 N3 C11 C10 1.0(16) . . . .
C12 N3 C11 C10 174.0(12) . . . .
C21 N4 C19 C16 130.6(15) . . . .
C20 N4 C19 C16 -57(2) . . . .
C15A C16 C19 N4 79(2) . . . .
C15B C16 C19 N4 -14(3) . . . .
C17B C16 C19 N4 159.3(15) . . . .
C17A C16 C19 N4 -98.3(18) . . . .
C20 N4 C21 C22 2.4(16) . . . .
C19 N4 C21 C22 176.3(13) . . . .
N4 C21 C22 N5 -1.0(18) . . . .
C20 N5 C22 C21 -0.9(17) . . . .
Cd1 N5 C22 C21 176.4(10) 1_666 . . .
C14A C13 C18B C17B 61(2) . . . .
C14B C13 C18B C17B 6(3) . . . .
C18A C13 C18B C17B -60(2) . . . .
C12 C13 C18B C17B 179.5(18) . . . .
C13 C18B C17B C16 3(3) . . . .
C15A C16 C17B C18B -63(2) . . . .
C15B C16 C17B C18B -12(3) . . . .
C19 C16 C17B C18B 174.3(19) . . . .
C17A C16 C17B C18B 55(2) . . . .
C14A C13 C18A C17A -10(3) . . . .
C14B C13 C18A C17A -63(3) . . . .
C18B C13 C18A C17A 56(2) . . . .
C12 C13 C18A C17A 179(2) . . . .
C13 C18A C17A C16 1(3) . . . .
C15A C16 C17A C18A 7(3) . . . .
C15B C16 C17A C18A 61(2) . . . .
C17B C16 C17A C18A -58(3) . . . .
C19 C16 C17A C18A -175.6(19) . . . .
C15A C16 C15B C14B 62(3) . . . .
C17B C16 C15B C14B 11(4) . . . .
C19 C16 C15B C14B -176(2) . . . .
C17A C16 C15B C14B -67(3) . . . .
C15B C16 C15A C14A -61(3) . . . .
C17B C16 C15A C14A 71(3) . . . .
C19 C16 C15A C14A 176(2) . . . .
C17A C16 C15A C14A -7(3) . . . .
C14B C13 C14A C15A 63(3) . . . .
C18A C13 C14A C15A 11(4) . . . .
C18B C13 C14A C15A -66(3) . . . .
C12 C13 C14A C15A -179(2) . . . .
C16 C15A C14A C13 -2(4) . . . .
C14A C13 C14B C15B -62(3) . . . .
C18A C13 C14B C15B 70(3) . . . .
C18B C13 C14B C15B -7(4) . . . .
C12 C13 C14B C15B 179(3) . . . .
C16 C15B C14B C13 -1(5) . . . .
O6A C25A N6A C23A 168.2(16) . . . .
O6A C25A N6A C24A -23(4) . . . .
